data_4032738
loop_
_publ_author_name
'Dunn, Michelle H.'
'Konstandaras, Nicholas'
'Cole, Marcus L.'
'Harper, Jason B.'

_publ_section_title
;
 Targeted and Systematic Approach to the Study of pKa Values of
 Imidazolium Salts in Dimethyl Sulfoxide.
;
_journal_issue 14
_journal_name_full 'The Journal of organic chemistry'
_journal_page_first 7324
_journal_page_last 7331
_journal_paper_doi 10.1021/acs.joc.7b00716
_journal_volume 82
_journal_year 2017
_chemical_formula_moiety 'C22 H27 N2, C H2 Cl2, Cl'
_chemical_formula_sum 'C23 H29 Cl3 N2'
_chemical_formula_weight 439.83
_chemical_melting_point_gt 573
_space_group_crystal_system triclinic
_space_group_IT_number 2
_space_group_name_Hall '-P 1'
_space_group_name_H-M_alt 'P -1'
_symmetry_cell_setting triclinic
_symmetry_Int_Tables_number 2
_symmetry_space_group_name_Hall '-P 1'
_symmetry_space_group_name_H-M 'P -1'
_atom_sites_solution_hydrogens mixed
_atom_sites_solution_primary direct
_audit_creation_method
;
Olex2 1.2
(compiled 2017.03.02 svn.r3394 for OlexSys, GUI svn.r5324)
;
_cell_angle_alpha 65.243(4)
_cell_angle_beta 78.191(5)
_cell_angle_gamma 74.835(5)
_cell_formula_units_Z 2
_cell_length_a 8.3866(10)
_cell_length_b 11.7585(13)
_cell_length_c 13.8846(16)
_cell_measurement_reflns_used 4683
_cell_measurement_temperature 150(2)
_cell_measurement_theta_max 27.078
_cell_measurement_theta_min 2.531
_cell_volume 1193.0(2)
_computing_cell_refinement 'SAINT v8.34A (Bruker, 2013)'
_computing_data_reduction 'SAINT v8.34A (Bruker, 2013)'
_computing_molecular_graphics 'Olex2 (Dolomanov et al., 2009)'
_computing_publication_material 'Olex2 (Dolomanov et al., 2009)'
_computing_structure_refinement 'ShelXL (Sheldrick, 2015)'
_computing_structure_solution 'ShelXS (Sheldrick, 2008)'
_diffrn_ambient_temperature 150(2)
_diffrn_detector 'Bruker APEX2 area detector'
_diffrn_detector_area_resol_mean 7.9
_diffrn_detector_type 'CCD area detector'
_diffrn_measured_fraction_theta_full 0.997
_diffrn_measured_fraction_theta_max 0.853
_diffrn_measurement_device 'three-circle diffractometer'
_diffrn_measurement_device_type 'Bruker SMART APEX2 area detector'
_diffrn_measurement_method '\w and \f scans'
_diffrn_radiation_monochromator 'mirror optics'
_diffrn_radiation_probe x-ray
_diffrn_radiation_type MoK\a
_diffrn_radiation_wavelength 0.71073
_diffrn_reflns_av_R_equivalents 0.0397
_diffrn_reflns_av_unetI/netI 0.0579
_diffrn_reflns_Laue_measured_fraction_full 0.997
_diffrn_reflns_Laue_measured_fraction_max 0.853
_diffrn_reflns_limit_h_max 11
_diffrn_reflns_limit_h_min -11
_diffrn_reflns_limit_k_max 15
_diffrn_reflns_limit_k_min -15
_diffrn_reflns_limit_l_max 18
_diffrn_reflns_limit_l_min -17
_diffrn_reflns_number 19023
_diffrn_reflns_point_group_measured_fraction_full 0.997
_diffrn_reflns_point_group_measured_fraction_max 0.853
_diffrn_reflns_theta_full 25.242
_diffrn_reflns_theta_max 30.557
_diffrn_reflns_theta_min 1.625
_diffrn_source 'microfocus sealed X-ray tube'
_diffrn_source_type 'Incoatec I\ms'
_diffrn_standards_number 0
_exptl_absorpt_coefficient_mu 0.395
_exptl_absorpt_correction_T_max 0.7461
_exptl_absorpt_correction_T_min 0.6668
_exptl_absorpt_correction_type multi-scan
_exptl_absorpt_process_details
;
SADABS-2014/2 (Bruker,2014/2) was used for absorption correction. 
wR2(int) was 0.1192 before and 0.0475 after correction. 
The Ratio of minimum to maximum transmission is 0.8937. 
The \l/2 correction factor is 0.00150.
;
_exptl_crystal_colour 'clear colourless'
_exptl_crystal_colour_lustre clear
_exptl_crystal_colour_primary colourless
_exptl_crystal_density_diffrn 1.224
_exptl_crystal_description needle
_exptl_crystal_F_000 464
_exptl_crystal_recrystallization_method dcm:hexane
_exptl_crystal_size_max 0.1
_exptl_crystal_size_mid 0.005
_exptl_crystal_size_min 0.001
_refine_diff_density_max 0.721
_refine_diff_density_min -0.652
_refine_diff_density_rms 0.060
_refine_ls_extinction_method none
_refine_ls_goodness_of_fit_ref 1.055
_refine_ls_hydrogen_treatment mixed
_refine_ls_matrix_type full
_refine_ls_number_parameters 268
_refine_ls_number_reflns 6217
_refine_ls_number_restraints 0
_refine_ls_restrained_S_all 1.055
_refine_ls_R_factor_all 0.0900
_refine_ls_R_factor_gt 0.0530
_refine_ls_shift/su_max 0.000
_refine_ls_shift/su_mean 0.000
_refine_ls_structure_factor_coef Fsqd
_refine_ls_weighting_details 'w=1/[\s^2^(Fo^2^)+(0.0580P)^2^+0.4311P] where P=(Fo^2^+2Fc^2^)/3'
_refine_ls_weighting_scheme calc
_refine_ls_wR_factor_gt 0.1245
_refine_ls_wR_factor_ref 0.1413
_reflns_Friedel_coverage 0.000
_reflns_number_gt 4094
_reflns_number_total 6217
_reflns_threshold_expression 'I > 2\s(I)'
_cod_data_source_file jo7b00716_si_002.cif
_cod_data_source_block newcom
_cod_depositor_comments
;
The following automatic conversions were performed:

'_chemical_melting_point' tag was changed to
'_chemical_melting_point_gt' since the value was specified as 'more
than' ('>') a certain temperature. The value '>573' was changed to
'573' - it should be numeric and without a unit designator.

Automatic conversion script
Id: cif_fix_values 4973 2017-02-22 13:04:09Z antanas 
;
_cod_database_code 4032738
_shelx_shelxl_version_number 2014/7
_shelx_space_group_comment
;
The symmetry employed for this shelxl refinement is uniquely defined
by the following loop, which should always be used as a source of
symmetry information in preference to the above space-group names.
They are only intended as comments.
;
_olex2_refinement_description
;
1. Fixed Uiso
 At 1.2 times of:
  All C(H) groups, All C(H,H) groups
 At 1.5 times of:
  All C(H,H,H) groups
2.a Secondary CH2 refined with riding coordinates:
 C1S(H1SA,H1SB)
2.b Aromatic/amide H refined with riding coordinates:
 C7(H7), C9(H9), C16(H16), C18(H18)
2.c Idealised Me refined as rotating group:
 C4(H4A,H4B,H4C), C11(H11A,H11B,H11C), C12(H12A,H12B,H12C), C13(H13A,H13B,
 H13C), C20(H20A,H20B,H20C), C21(H21A,H21B,H21C), C22(H22A,H22B,H22C)
;
_olex2_submission_special_instructions 'No special instructions were received'

loop_
_space_group_symop_operation_xyz
'x, y, z'
'-x, -y, -z'

loop_
_atom_site_label
_atom_site_type_symbol
_atom_site_fract_x
_atom_site_fract_y
_atom_site_fract_z
_atom_site_U_iso_or_equiv
_atom_site_adp_type
_atom_site_occupancy
_atom_site_site_symmetry_order
_atom_site_calc_flag
_atom_site_refinement_flags_posn
N1 N 1.38150(19) 0.72045(15) 0.26905(13) 0.0223(4) Uani 1 1 d .
N2 N 1.23449(19) 0.91039(15) 0.20522(13) 0.0218(3) Uani 1 1 d .
C1 C 1.2369(2) 0.78707(18) 0.23258(15) 0.0229(4) Uani 1 1 d .
H1 H 1.148(3) 0.7527(19) 0.2306(16) 0.026(5) Uiso 1 1 d .
C2 C 1.3840(2) 0.92311(19) 0.22526(16) 0.0249(4) Uani 1 1 d .
C3 C 1.4751(3) 0.80366(19) 0.26490(16) 0.0253(4) Uani 1 1 d .
H3 H 1.582(3) 0.772(2) 0.2852(17) 0.030(6) Uiso 1 1 d .
C4 C 1.4191(3) 1.0491(2) 0.2061(2) 0.0371(5) Uani 1 1 d .
H4A H 1.4094 1.1060 0.1311 0.056 Uiso 1 1 calc GR
H4B H 1.5320 1.0372 0.2225 0.056 Uiso 1 1 calc GR
H4C H 1.3391 1.0869 0.2519 0.056 Uiso 1 1 calc GR
C5 C 1.0973(2) 1.01271(18) 0.16299(16) 0.0225(4) Uani 1 1 d .
C6 C 0.9608(2) 1.03518(18) 0.23386(16) 0.0249(4) Uani 1 1 d .
C7 C 0.8305(3) 1.13367(19) 0.19115(17) 0.0278(5) Uani 1 1 d .
H7 H 0.7354 1.1505 0.2374 0.033 Uiso 1 1 calc R
C8 C 0.8347(3) 1.20889(19) 0.08224(17) 0.0282(5) Uani 1 1 d .
C9 C 0.9738(3) 1.18311(19) 0.01484(17) 0.0280(5) Uani 1 1 d .
H9 H 0.9780 1.2344 -0.0594 0.034 Uiso 1 1 calc R
C10 C 1.1062(2) 1.08442(19) 0.05344(16) 0.0255(4) Uani 1 1 d .
C11 C 0.9534(3) 0.9539(2) 0.35183(17) 0.0350(5) Uani 1 1 d .
H11A H 0.9381 0.8689 0.3642 0.052 Uiso 1 1 calc GR
H11B H 0.8600 0.9940 0.3898 0.052 Uiso 1 1 calc GR
H11C H 1.0573 0.9461 0.3781 0.052 Uiso 1 1 calc GR
C12 C 0.6904(3) 1.3153(2) 0.0381(2) 0.0425(6) Uani 1 1 d .
H12A H 0.7191 1.3977 0.0211 0.064 Uiso 1 1 calc GR
H12B H 0.5927 1.3046 0.0912 0.064 Uiso 1 1 calc GR
H12C H 0.6656 1.3126 -0.0269 0.064 Uiso 1 1 calc GR
C13 C 1.2528(3) 1.0548(2) -0.02149(17) 0.0337(5) Uani 1 1 d .
H13A H 1.3488 1.0815 -0.0132 0.051 Uiso 1 1 calc GR
H13B H 1.2253 1.1010 -0.0952 0.051 Uiso 1 1 calc GR
H13C H 1.2795 0.9628 -0.0049 0.051 Uiso 1 1 calc GR
C14 C 1.4233(2) 0.58195(18) 0.31612(16) 0.0233(4) Uani 1 1 d .
C15 C 1.3369(2) 0.52009(19) 0.41396(16) 0.0252(4) Uani 1 1 d .
C16 C 1.3774(3) 0.38736(19) 0.45803(17) 0.0302(5) Uani 1 1 d .
H16 H 1.3188 0.3422 0.5237 0.036 Uiso 1 1 calc R
C17 C 1.5010(3) 0.3193(2) 0.40855(18) 0.0348(5) Uani 1 1 d .
C18 C 1.5859(3) 0.3856(2) 0.31242(18) 0.0339(5) Uani 1 1 d .
H18 H 1.6722 0.3390 0.2793 0.041 Uiso 1 1 calc R
C19 C 1.5488(2) 0.5180(2) 0.26305(17) 0.0273(4) Uani 1 1 d .
C20 C 1.2063(3) 0.5916(2) 0.47107(17) 0.0308(5) Uani 1 1 d .
H20A H 1.2454 0.6646 0.4683 0.046 Uiso 1 1 calc GR
H20B H 1.1844 0.5346 0.5457 0.046 Uiso 1 1 calc GR
H20C H 1.1038 0.6221 0.4366 0.046 Uiso 1 1 calc GR
C21 C 1.5431(4) 0.1748(2) 0.4605(2) 0.0552(7) Uani 1 1 d .
H21A H 1.6616 0.1469 0.4701 0.083 Uiso 1 1 calc GR
H21B H 1.5177 0.1384 0.4148 0.083 Uiso 1 1 calc GR
H21C H 1.4771 0.1457 0.5301 0.083 Uiso 1 1 calc GR
C22 C 1.6414(3) 0.5878(2) 0.15826(18) 0.0335(5) Uani 1 1 d .
H22A H 1.5627 0.6554 0.1113 0.050 Uiso 1 1 calc GR
H22B H 1.6996 0.5277 0.1245 0.050 Uiso 1 1 calc GR
H22C H 1.7223 0.6257 0.1707 0.050 Uiso 1 1 calc GR
Cl1S Cl 1.08418(12) 0.23989(7) 0.36926(6) 0.0728(3) Uani 1 1 d .
Cl2S Cl 1.11103(12) 0.38604(8) 0.14173(6) 0.0758(3) Uani 1 1 d .
C1S C 1.1167(4) 0.3865(2) 0.2671(2) 0.0587(8) Uani 1 1 d .
H1SA H 1.0296 0.4568 0.2777 0.070 Uiso 1 1 calc R
H1SB H 1.2259 0.4016 0.2702 0.070 Uiso 1 1 calc R
Cl1 Cl 0.89299(6) 0.68535(5) 0.27904(4) 0.02958(15) Uani 1 1 d .

loop_
_atom_site_aniso_label
_atom_site_aniso_U_11
_atom_site_aniso_U_22
_atom_site_aniso_U_33
_atom_site_aniso_U_23
_atom_site_aniso_U_13
_atom_site_aniso_U_12
N1 0.0199(8) 0.0222(8) 0.0220(8) -0.0063(7) -0.0021(7) -0.0039(7)
N2 0.0173(8) 0.0218(8) 0.0227(8) -0.0056(7) 0.0000(6) -0.0047(6)
C1 0.0208(10) 0.0223(10) 0.0226(10) -0.0055(8) -0.0018(8) -0.0049(8)
C2 0.0218(10) 0.0278(11) 0.0251(10) -0.0090(9) 0.0000(8) -0.0086(8)
C3 0.0200(10) 0.0294(11) 0.0266(11) -0.0099(9) -0.0026(8) -0.0066(9)
C4 0.0339(12) 0.0312(12) 0.0478(14) -0.0134(11) -0.0051(11) -0.0117(10)
C5 0.0198(9) 0.0196(9) 0.0259(10) -0.0061(8) -0.0039(8) -0.0038(8)
C6 0.0255(10) 0.0217(10) 0.0272(11) -0.0094(8) -0.0012(8) -0.0056(8)
C7 0.0246(10) 0.0261(11) 0.0346(12) -0.0155(9) -0.0001(9) -0.0042(9)
C8 0.0269(11) 0.0227(10) 0.0366(12) -0.0108(9) -0.0093(9) -0.0042(8)
C9 0.0316(11) 0.0240(10) 0.0250(11) -0.0035(9) -0.0065(9) -0.0073(9)
C10 0.0251(10) 0.0241(10) 0.0254(11) -0.0065(8) -0.0010(8) -0.0084(8)
C11 0.0366(12) 0.0339(12) 0.0259(11) -0.0088(10) 0.0034(9) -0.0031(10)
C12 0.0378(13) 0.0358(13) 0.0511(15) -0.0145(12) -0.0165(12) 0.0025(10)
C13 0.0323(12) 0.0357(12) 0.0244(11) -0.0058(9) 0.0019(9) -0.0067(10)
C14 0.0232(10) 0.0203(10) 0.0251(10) -0.0070(8) -0.0075(8) -0.0013(8)
C15 0.0251(10) 0.0255(10) 0.0231(10) -0.0079(8) -0.0063(8) -0.0018(8)
C16 0.0388(12) 0.0246(11) 0.0233(11) -0.0058(9) -0.0036(9) -0.0058(9)
C17 0.0468(14) 0.0234(11) 0.0318(12) -0.0107(9) -0.0105(10) 0.0018(10)
C18 0.0357(12) 0.0315(12) 0.0370(13) -0.0204(10) -0.0062(10) 0.0030(10)
C19 0.0235(10) 0.0323(11) 0.0283(11) -0.0139(9) -0.0050(9) -0.0038(9)
C20 0.0308(11) 0.0300(11) 0.0239(11) -0.0067(9) 0.0003(9) -0.0022(9)
C21 0.080(2) 0.0269(13) 0.0477(16) -0.0127(12) -0.0058(15) 0.0041(13)
C22 0.0300(11) 0.0415(13) 0.0327(12) -0.0191(10) 0.0011(9) -0.0087(10)
Cl1S 0.0967(6) 0.0536(4) 0.0493(5) -0.0140(4) 0.0090(4) -0.0070(4)
Cl2S 0.1030(7) 0.0648(5) 0.0512(5) -0.0163(4) -0.0066(4) -0.0146(5)
C1S 0.078(2) 0.0395(15) 0.0608(19) -0.0211(14) -0.0153(16) -0.0059(14)
Cl1 0.0225(3) 0.0332(3) 0.0272(3) -0.0038(2) -0.00349(19) -0.0088(2)

loop_
_atom_type_symbol
_atom_type_description
_atom_type_scat_dispersion_real
_atom_type_scat_dispersion_imag
_atom_type_scat_source
C C 0.0033 0.0016 'International Tables Vol C Tables 4.2.6.8 and 6.1.1.4'
H H 0.0000 0.0000 'International Tables Vol C Tables 4.2.6.8 and 6.1.1.4'
Cl Cl 0.1484 0.1585 'International Tables Vol C Tables 4.2.6.8 and 6.1.1.4'
N N 0.0061 0.0033 'International Tables Vol C Tables 4.2.6.8 and 6.1.1.4'

loop_
_audit_creation_date
2017-03-27

loop_
_geom_angle_atom_site_label_1
_geom_angle_atom_site_label_2
_geom_angle_atom_site_label_3
_geom_angle
C1 N1 C3 109.05(16)
C1 N1 C14 124.18(16)
C3 N1 C14 126.45(16)
C1 N2 C2 109.08(16)
C1 N2 C5 124.67(16)
C2 N2 C5 126.25(16)
N1 C1 N2 108.20(17)
N2 C2 C4 122.56(18)
C3 C2 N2 106.19(17)
C3 C2 C4 131.23(19)
C2 C3 N1 107.48(17)
C6 C5 N2 118.35(17)
C10 C5 N2 118.74(17)
C10 C5 C6 122.91(18)
C5 C6 C11 121.60(18)
C7 C6 C5 117.16(19)
C7 C6 C11 121.22(19)
C6 C7 C8 121.96(19)
C7 C8 C12 120.7(2)
C9 C8 C7 118.75(19)
C9 C8 C12 120.6(2)
C10 C9 C8 121.49(19)
C5 C10 C13 121.62(18)
C9 C10 C5 117.72(19)
C9 C10 C13 120.64(18)
C15 C14 N1 117.52(17)
C15 C14 C19 123.54(18)
C19 C14 N1 118.93(18)
C14 C15 C20 122.43(18)
C16 C15 C14 117.03(18)
C16 C15 C20 120.54(19)
C17 C16 C15 121.7(2)
C16 C17 C18 119.02(19)
C16 C17 C21 119.9(2)
C18 C17 C21 121.1(2)
C17 C18 C19 122.1(2)
C14 C19 C22 122.21(19)
C18 C19 C14 116.62(19)
C18 C19 C22 121.17(19)
Cl2S C1S Cl1S 110.64(15)

loop_
_geom_bond_atom_site_label_1
_geom_bond_atom_site_label_2
_geom_bond_distance
N1 C1 1.328(2)
N1 C3 1.383(2)
N1 C14 1.451(2)
N2 C1 1.332(2)
N2 C2 1.396(2)
N2 C5 1.441(2)
C2 C3 1.350(3)
C2 C4 1.489(3)
C5 C6 1.395(3)
C5 C10 1.394(3)
C6 C7 1.384(3)
C6 C11 1.509(3)
C7 C8 1.394(3)
C8 C9 1.391(3)
C8 C12 1.509(3)
C9 C10 1.384(3)
C10 C13 1.507(3)
C14 C15 1.395(3)
C14 C19 1.396(3)
C15 C16 1.390(3)
C15 C20 1.502(3)
C16 C17 1.387(3)
C17 C18 1.388(3)
C17 C21 1.515(3)
C18 C19 1.389(3)
C19 C22 1.505(3)
Cl1S C1S 1.760(3)
Cl2S C1S 1.753(3)
